data_7123494
loop_
_publ_author_name
'Hidalgo, Nereida'
'Maya, Celia'
'Campos, Jes\'us'

_publ_section_title
;
 Cooperative Activation of X-H (X = H, C, O, N) Bonds by a Pt(0)/Ag(I)
 Metal-Only Lewis Pair
;
_journal_name_full 'Chemical Communications'
_journal_paper_doi 10.1039/C9CC03008E
_journal_year 2019
_chemical_formula_sum 'C39 H83 F9 N1.5 O6 P3 Pt1.5 S3'
_chemical_formula_weight 1321.79
_space_group_crystal_system monoclinic
_space_group_IT_number 14
_space_group_name_Hall '-P 2yn'
_space_group_name_H-M_alt 'P 1 21/n 1'
_symmetry_space_group_name_Hall '-P 2yn'
_symmetry_space_group_name_H-M 'P 1 21/n 1'
_atom_sites_solution_hydrogens mixed
_audit_creation_method SHELXL-2018/3
_audit_update_record
;
2019-04-10 deposited with the CCDC.    2019-05-17 downloaded from the CCDC.
;
_cell_angle_alpha 90
_cell_angle_beta 92.538(9)
_cell_angle_gamma 90
_cell_formula_units_Z 4
_cell_length_a 8.5584(12)
_cell_length_b 13.122(2)
_cell_length_c 48.577(7)
_cell_measurement_reflns_used 2519
_cell_measurement_temperature 173(2)
_cell_measurement_theta_max 24.75
_cell_measurement_theta_min 2.64
_cell_volume 5450.0(14)
_computing_cell_refinement 'Bruker SAINT'
_computing_data_collection 'Bruker APEX2'
_computing_data_reduction 'Bruker SAINT'
_computing_molecular_graphics 'Bruker SHELXTL'
_computing_publication_material 'Bruker SHELXTL'
_computing_structure_refinement 'SHELXL-2018/3 (Sheldrick, 2018)'
_computing_structure_solution 'SHELXT 2014/5 (Sheldrick, 2014)'
_diffrn_ambient_temperature 173(2)
_diffrn_measured_fraction_theta_full 0.635
_diffrn_measured_fraction_theta_max 0.453
_diffrn_measurement_device_type 'Bruker APEX-II CCD'
_diffrn_measurement_method '\f and \w scans'
_diffrn_radiation_type MoK\a
_diffrn_radiation_wavelength 0.71073
_diffrn_reflns_av_R_equivalents 0.0301
_diffrn_reflns_av_unetI/netI 0.0723
_diffrn_reflns_Laue_measured_fraction_full 0.635
_diffrn_reflns_Laue_measured_fraction_max 0.453
_diffrn_reflns_limit_h_max 12
_diffrn_reflns_limit_h_min -7
_diffrn_reflns_limit_k_max 17
_diffrn_reflns_limit_k_min -18
_diffrn_reflns_limit_l_max 64
_diffrn_reflns_limit_l_min -36
_diffrn_reflns_number 11882
_diffrn_reflns_point_group_measured_fraction_full 0.635
_diffrn_reflns_point_group_measured_fraction_max 0.453
_diffrn_reflns_theta_full 25.242
_diffrn_reflns_theta_max 30.493
_diffrn_reflns_theta_min 1.608
_exptl_absorpt_coefficient_mu 4.126
_exptl_absorpt_correction_T_max 0.7461
_exptl_absorpt_correction_T_min 0.5335
_exptl_absorpt_correction_type multi-scan
_exptl_absorpt_process_details
; 
 SADABS, Bruker (2006). APEX 2. Version 2.1. Bruker Analytical 
 X-ray Solutions, Madison, Wisconsin, USA. 
;
_exptl_crystal_colour orange
_exptl_crystal_density_diffrn 1.611
_exptl_crystal_description prism
_exptl_crystal_F_000 2666
_exptl_crystal_size_max 0.28
_exptl_crystal_size_mid 0.23
_exptl_crystal_size_min 0.14
_refine_diff_density_max 1.109
_refine_diff_density_min -1.555
_refine_diff_density_rms 0.150
_refine_ls_extinction_method none
_refine_ls_goodness_of_fit_ref 0.982
_refine_ls_hydrogen_treatment mixed
_refine_ls_matrix_type full
_refine_ls_number_parameters 621
_refine_ls_number_reflns 7550
_refine_ls_number_restraints 25
_refine_ls_restrained_S_all 1.015
_refine_ls_R_factor_all 0.0857
_refine_ls_R_factor_gt 0.0567
_refine_ls_shift/su_max 0.001
_refine_ls_shift/su_mean 0.000
_refine_ls_structure_factor_coef Fsqd
_refine_ls_weighting_details 'w=1/[\s^2^(Fo^2^)+(0.1000P)^2^+0.3187P] where P=(Fo^2^+2Fc^2^)/3'
_refine_ls_weighting_scheme calc
_refine_ls_wR_factor_gt 0.1431
_refine_ls_wR_factor_ref 0.1660
_reflns_Friedel_coverage 0.000
_reflns_number_gt 5509
_reflns_number_total 7550
_reflns_threshold_expression 'I > 2\s(I)'
_cod_data_source_file c9cc03008e2.cif
_cod_data_source_block 7
_cod_original_cell_volume 5450.1(14)
_cod_original_formula_sum 'C39 H83 F9 N1.50 O6 P3 Pt1.50 S3'
_cod_database_code 7123494
_shelx_shelxl_version_number 2018/3
_shelx_space_group_comment
; 
The symmetry employed for this shelxl refinement is uniquely defined 
by the following loop, which should always be used as a source of 
symmetry information in preference to the above space-group names. 
They are only intended as comments. 
;

loop_
_space_group_symop_operation_xyz
'x, y, z'
'-x+1/2, y+1/2, -z+1/2'
'-x, -y, -z'
'x-1/2, -y-1/2, z-1/2'

loop_
_atom_site_label
_atom_site_type_symbol
_atom_site_fract_x
_atom_site_fract_y
_atom_site_fract_z
_atom_site_U_iso_or_equiv
_atom_site_adp_type
_atom_site_occupancy
_atom_site_site_symmetry_order
_atom_site_calc_flag
_atom_site_refinement_flags_posn
_atom_site_refinement_flags_adp
_atom_site_refinement_flags_occupancy
Pt1 Pt 0.31883(4) 0.48000(3) 0.66741(2) 0.02602(16) Uani 1 1 d D . .
P1 P 0.2113(3) 0.52448(18) 0.62446(6) 0.0236(6) Uani 1 1 d D . .
P2 P 0.4293(3) 0.43628(19) 0.71024(5) 0.0224(6) Uani 1 1 d D . .
C1 C 0.0846(12) 0.6404(8) 0.6304(2) 0.035(3) Uani 1 1 d . . .
C2 C 0.0469(14) 0.7044(9) 0.6055(3) 0.067(4) Uani 1 1 d . . .
H2A H -0.008053 0.663907 0.591742 0.101 Uiso 1 1 calc R U .
H2B H 0.142000 0.729645 0.598261 0.101 Uiso 1 1 calc R U .
H2C H -0.017583 0.760682 0.610516 0.101 Uiso 1 1 calc R U .
C3 C 0.1719(15) 0.7077(10) 0.6530(3) 0.080(5) Uani 1 1 d . . .
H3A H 0.280176 0.713717 0.648872 0.120 Uiso 1 1 calc R U .
H3B H 0.163472 0.676306 0.670708 0.120 Uiso 1 1 calc R U .
H3C H 0.125239 0.774231 0.653193 0.120 Uiso 1 1 calc R U .
C4 C -0.0672(13) 0.6092(9) 0.6442(2) 0.049(3) Uani 1 1 d . . .
H4A H -0.128462 0.668846 0.647570 0.073 Uiso 1 1 calc R U .
H4B H -0.041279 0.575714 0.661407 0.073 Uiso 1 1 calc R U .
H4C H -0.126300 0.563565 0.632340 0.073 Uiso 1 1 calc R U .
C5 C 0.3737(12) 0.5589(9) 0.6013(2) 0.041(3) Uani 1 1 d . . .
C6 C 0.4558(13) 0.6561(9) 0.6118(3) 0.061(4) Uani 1 1 d . . .
H6A H 0.552456 0.664462 0.602787 0.091 Uiso 1 1 calc R U .
H6B H 0.476737 0.650898 0.631359 0.091 Uiso 1 1 calc R U .
H6C H 0.389565 0.713869 0.607947 0.091 Uiso 1 1 calc R U .
C7 C 0.3208(13) 0.5755(11) 0.5708(2) 0.062(4) Uani 1 1 d . . .
H7A H 0.249490 0.631912 0.569444 0.094 Uiso 1 1 calc R U .
H7B H 0.269567 0.515122 0.563798 0.094 Uiso 1 1 calc R U .
H7C H 0.410354 0.589678 0.560227 0.094 Uiso 1 1 calc R U .
C8 C 0.4994(14) 0.4760(11) 0.6041(3) 0.077(5) Uani 1 1 d . . .
H8A H 0.470063 0.419320 0.592466 0.116 Uiso 1 1 calc R U .
H8B H 0.509317 0.453656 0.622900 0.116 Uiso 1 1 calc R U .
H8C H 0.597585 0.502992 0.598639 0.116 Uiso 1 1 calc R U .
C9 C 0.0829(14) 0.4191(8) 0.6091(2) 0.039(3) Uani 1 1 d . . .
C10 C -0.0270(14) 0.4548(10) 0.5851(3) 0.055(3) Uani 1 1 d . . .
H10A H 0.033164 0.487307 0.571335 0.082 Uiso 1 1 calc R U .
H10B H -0.101737 0.502226 0.591764 0.082 Uiso 1 1 calc R U .
H10C H -0.080936 0.397057 0.577062 0.082 Uiso 1 1 calc R U .
C11 C 0.1860(15) 0.3364(9) 0.5974(3) 0.070(4) Uani 1 1 d . . .
H11A H 0.262863 0.315325 0.611211 0.105 Uiso 1 1 calc R U .
H11B H 0.237560 0.362716 0.581726 0.105 Uiso 1 1 calc R U .
H11C H 0.122514 0.279043 0.591808 0.105 Uiso 1 1 calc R U .
C12 C -0.0088(13) 0.3691(8) 0.6315(2) 0.048(3) Uani 1 1 d . . .
H12A H -0.080068 0.320094 0.623303 0.071 Uiso 1 1 calc R U .
H12B H -0.066534 0.420150 0.640880 0.071 Uiso 1 1 calc R U .
H12C H 0.062130 0.335530 0.644355 0.071 Uiso 1 1 calc R U .
C13 C 0.5727(15) 0.5402(11) 0.7209(3) 0.058(4) Uani 1 1 d . . .
C14 C 0.7012(17) 0.5442(15) 0.7008(3) 0.136(9) Uani 1 1 d . . .
H14A H 0.763640 0.604042 0.704197 0.204 Uiso 1 1 calc R U .
H14B H 0.656339 0.546401 0.682328 0.204 Uiso 1 1 calc R U .
H14C H 0.765794 0.484670 0.702987 0.204 Uiso 1 1 calc R U .
C15 C 0.492(2) 0.6437(11) 0.7179(5) 0.161(10) Uani 1 1 d . . .
H15A H 0.422469 0.653008 0.732624 0.241 Uiso 1 1 calc R U .
H15B H 0.433439 0.646372 0.700545 0.241 Uiso 1 1 calc R U .
H15C H 0.569301 0.696743 0.718472 0.241 Uiso 1 1 calc R U .
C16 C 0.647(2) 0.5247(15) 0.7490(4) 0.178(13) Uani 1 1 d . . .
H16A H 0.643337 0.453713 0.753646 0.267 Uiso 1 1 calc R U .
H16B H 0.590490 0.563262 0.762134 0.267 Uiso 1 1 calc R U .
H16C H 0.753297 0.547276 0.749203 0.267 Uiso 1 1 calc R U .
C17 C 0.2700(13) 0.4232(10) 0.7357(2) 0.051(4) Uani 1 1 d . . .
C18 C 0.207(2) 0.5282(14) 0.7416(5) 0.192(15) Uani 1 1 d . . .
H18A H 0.156290 0.555523 0.725198 0.287 Uiso 1 1 calc R U .
H18B H 0.291231 0.572080 0.747637 0.287 Uiso 1 1 calc R U .
H18C H 0.132468 0.523561 0.755824 0.287 Uiso 1 1 calc R U .
C19 C 0.3334(15) 0.3706(13) 0.7632(3) 0.092(6) Uani 1 1 d . . .
H19A H 0.248070 0.358830 0.774978 0.138 Uiso 1 1 calc R U .
H19B H 0.409091 0.414170 0.772391 0.138 Uiso 1 1 calc R U .
H19C H 0.381453 0.306743 0.758921 0.138 Uiso 1 1 calc R U .
C20 C 0.1403(14) 0.3603(14) 0.7253(3) 0.109(7) Uani 1 1 d . . .
H20A H 0.061225 0.357942 0.738703 0.163 Uiso 1 1 calc R U .
H20B H 0.177150 0.292563 0.721908 0.163 Uiso 1 1 calc R U .
H20C H 0.097013 0.388960 0.708460 0.163 Uiso 1 1 calc R U .
C21 C 0.5390(18) 0.3147(10) 0.7061(3) 0.075(5) Uani 1 1 d D . .
C22 C 0.637(3) 0.3217(16) 0.6808(4) 0.206(14) Uani 1 1 d . . .
H22A H 0.698046 0.383008 0.681678 0.310 Uiso 1 1 calc R U .
H22B H 0.568940 0.322858 0.664513 0.310 Uiso 1 1 calc R U .
H22C H 0.704947 0.263763 0.680188 0.310 Uiso 1 1 calc R U .
C23 C 0.425(3) 0.2274(11) 0.7025(4) 0.187(12) Uani 1 1 d . . .
H23A H 0.379391 0.212896 0.719783 0.280 Uiso 1 1 calc R U .
H23B H 0.478893 0.168091 0.696305 0.280 Uiso 1 1 calc R U .
H23C H 0.343876 0.245651 0.689106 0.280 Uiso 1 1 calc R U .
C24 C 0.643(2) 0.2856(12) 0.7303(4) 0.223(14) Uani 1 1 d D . .
H24A H 0.721(4) 0.236(3) 0.7265(11) 0.334 Uiso 1 1 d D U .
H24B H 0.590(5) 0.257(4) 0.7454(6) 0.334 Uiso 1 1 d D U .
H24C H 0.702(5) 0.341(3) 0.7385(10) 0.334 Uiso 1 1 d D U .
Pt2 Pt 0.500000 1.000000 0.500000 0.02905(18) Uani 1 2 d DS . P
P3 P 0.4026(3) 0.9713(2) 0.45541(6) 0.0266(6) Uani 1 1 d D . .
C25 C 0.2263(13) 1.0582(10) 0.4479(2) 0.047(3) Uani 1 1 d . . .
C26 C 0.1286(14) 1.0278(10) 0.4222(3) 0.061(4) Uani 1 1 d . . .
H26A H 0.089360 0.959884 0.424428 0.091 Uiso 1 1 calc R U .
H26B H 0.192435 1.030110 0.406458 0.091 Uiso 1 1 calc R U .
H26C H 0.042551 1.074184 0.419564 0.091 Uiso 1 1 calc R U .
C27 C 0.1267(15) 1.0590(14) 0.4734(3) 0.102(7) Uani 1 1 d . . .
H27A H 0.047939 1.110892 0.471365 0.153 Uiso 1 1 calc R U .
H27B H 0.192347 1.072910 0.489526 0.153 Uiso 1 1 calc R U .
H27C H 0.077557 0.993811 0.475338 0.153 Uiso 1 1 calc R U .
C28 C 0.2853(16) 1.1683(9) 0.4441(3) 0.075(5) Uani 1 1 d . . .
H28A H 0.353475 1.170538 0.428965 0.113 Uiso 1 1 calc R U .
H28B H 0.341286 1.190091 0.460634 0.113 Uiso 1 1 calc R U .
H28C H 0.197659 1.212632 0.440400 0.113 Uiso 1 1 calc R U .
C29 C 0.5624(13) 1.0020(9) 0.4307(3) 0.044(3) Uani 1 1 d . . .
C30 C 0.5091(15) 1.0176(13) 0.4013(3) 0.095(6) Uani 1 1 d . . .
H30A H 0.596030 1.038880 0.390850 0.143 Uiso 1 1 calc R U .
H30B H 0.429372 1.069130 0.400239 0.143 Uiso 1 1 calc R U .
H30C H 0.467577 0.954933 0.393857 0.143 Uiso 1 1 calc R U .
C31 C 0.6906(14) 0.9188(11) 0.4336(3) 0.077(5) Uani 1 1 d . . .
H31A H 0.649292 0.855057 0.426895 0.116 Uiso 1 1 calc R U .
H31B H 0.723630 0.911855 0.452672 0.116 Uiso 1 1 calc R U .
H31C H 0.778370 0.938038 0.423122 0.116 Uiso 1 1 calc R U .
C32 C 0.6494(16) 1.1018(10) 0.4410(3) 0.086(5) Uani 1 1 d . . .
H32A H 0.729187 1.118981 0.428530 0.129 Uiso 1 1 calc R U .
H32B H 0.696250 1.090313 0.459061 0.129 Uiso 1 1 calc R U .
H32C H 0.575633 1.156725 0.441721 0.129 Uiso 1 1 calc R U .
C33 C 0.3421(18) 0.8344(9) 0.4532(4) 0.087(6) Uani 1 1 d . . .
C34 C 0.4685(19) 0.7665(10) 0.4669(4) 0.131(8) Uani 1 1 d . . .
H34A H 0.469042 0.775555 0.486539 0.197 Uiso 1 1 calc R U .
H34B H 0.568847 0.784988 0.460366 0.197 Uiso 1 1 calc R U .
H34C H 0.446904 0.696501 0.462487 0.197 Uiso 1 1 calc R U .
C35 C 0.319(2) 0.7968(11) 0.4216(4) 0.140(9) Uani 1 1 d . . .
H35A H 0.310130 0.723876 0.421156 0.210 Uiso 1 1 calc R U .
H35B H 0.408119 0.817258 0.411543 0.210 Uiso 1 1 calc R U .
H35C H 0.226282 0.826785 0.413369 0.210 Uiso 1 1 calc R U .
C36 C 0.191(2) 0.8148(14) 0.4671(4) 0.142(9) Uani 1 1 d . . .
H36A H 0.166308 0.743458 0.466082 0.213 Uiso 1 1 calc R U .
H36B H 0.108097 0.853123 0.457953 0.213 Uiso 1 1 calc R U .
H36C H 0.201545 0.835336 0.486030 0.213 Uiso 1 1 calc R U .
S1 S 0.9352(3) 1.08187(19) 0.66567(6) 0.0327(7) Uani 1 1 d D . .
O1 O 0.8450(9) 1.1016(6) 0.64088(16) 0.048(2) Uani 1 1 d . . .
O2 O 0.9708(8) 1.1639(5) 0.68403(16) 0.049(2) Uani 1 1 d . . .
S2 S 0.7888(3) 0.8924(2) 0.67208(6) 0.0302(6) Uani 1 1 d D . .
O3 O 0.7893(8) 0.8741(5) 0.64321(15) 0.0386(19) Uani 1 1 d . . .
O4 O 0.8183(9) 0.8095(5) 0.69039(16) 0.054(2) Uani 1 1 d . . .
N1 N 0.8820(9) 0.9870(5) 0.68316(18) 0.029(2) Uani 1 1 d D . .
C37 C 1.1315(16) 1.0433(10) 0.6547(3) 0.056(4) Uani 1 1 d . . .
F1 F 1.1158(9) 0.9668(6) 0.63717(19) 0.082(3) Uani 1 1 d . . .
F2 F 1.1944(8) 1.1192(5) 0.64182(16) 0.077(2) Uani 1 1 d . . .
F3 F 1.2172(8) 1.0144(6) 0.6754(2) 0.081(3) Uani 1 1 d . . .
C38 C 0.5881(13) 0.9257(9) 0.6787(3) 0.045(3) Uani 1 1 d . . .
F4 F 0.5450(8) 1.0116(5) 0.66469(16) 0.050(2) Uani 1 1 d . . .
F5 F 0.5641(8) 0.9435(6) 0.70467(15) 0.070(2) Uani 1 1 d . . .
F6 F 0.4914(8) 0.8548(5) 0.66958(16) 0.071(2) Uani 1 1 d . . .
S3 S 0.0784(4) 0.4050(3) 0.49548(8) 0.0785(14) Uani 1 1 d D U .
O5 O 0.0140(10) 0.3646(7) 0.47245(18) 0.073(3) Uani 1 1 d D . .
O6A O 0.055(2) 0.4062(15) 0.5216(2) 0.066(6) Uani 0.5 1 d D U P
O6B O 0.1322(18) 0.3075(10) 0.5135(3) 0.058(5) Uiso 0.5 1 d D . P
N2 N 0.028(2) 0.4842(15) 0.5157(3) 0.052(6) Uani 0.5 1 d D U P
C39 C 0.2686(16) 0.4488(14) 0.4870(3) 0.061(4) Uani 1 1 d . . .
F7 F 0.3381(17) 0.4984(17) 0.5061(3) 0.274(13) Uani 1 1 d . . .
F8 F 0.2774(11) 0.5035(9) 0.4678(3) 0.158(7) Uani 1 1 d . . .
F9 F 0.3581(10) 0.3800(8) 0.4838(4) 0.199(8) Uani 1 1 d . . .
H1 H 0.173(19) 0.550(16) 0.6834(9) 0.34(13) Uiso 1 1 d D . .
H2 H 0.58(4) 1.112(14) 0.491(3) 0.6(2) Uiso 1 1 d D . .

loop_
_atom_site_aniso_label
_atom_site_aniso_U_11
_atom_site_aniso_U_22
_atom_site_aniso_U_33
_atom_site_aniso_U_23
_atom_site_aniso_U_13
_atom_site_aniso_U_12
Pt1 0.0296(3) 0.0257(2) 0.0227(3) -0.00029(17) 0.0005(2) 0.00184(16)
P1 0.0242(14) 0.0267(14) 0.0199(16) 0.0030(12) 0.0009(12) 0.0004(10)
P2 0.0219(14) 0.0296(14) 0.0156(14) 0.0004(11) 0.0006(12) 0.0002(10)
C1 0.027(6) 0.037(6) 0.041(7) 0.006(6) 0.001(5) 0.008(5)
C2 0.065(9) 0.056(8) 0.081(11) 0.027(8) 0.005(8) 0.020(7)
C3 0.077(10) 0.063(9) 0.099(13) -0.027(9) -0.008(9) -0.012(8)
C4 0.056(8) 0.052(7) 0.039(8) -0.004(6) 0.008(6) 0.015(6)
C5 0.030(7) 0.060(8) 0.033(7) 0.001(6) 0.009(6) 0.003(5)
C6 0.049(8) 0.072(9) 0.063(10) 0.014(7) 0.020(7) -0.025(7)
C7 0.045(8) 0.121(13) 0.022(8) 0.013(7) 0.011(6) -0.005(8)
C8 0.029(8) 0.106(13) 0.100(13) 0.015(10) 0.038(8) 0.007(7)
C9 0.071(9) 0.030(6) 0.017(6) -0.003(5) 0.004(6) -0.009(6)
C10 0.048(8) 0.070(9) 0.045(9) -0.001(7) -0.014(7) -0.014(7)
C11 0.082(10) 0.057(8) 0.072(11) -0.039(8) 0.017(8) -0.022(7)
C12 0.055(8) 0.043(7) 0.045(8) 0.002(6) 0.003(6) -0.011(6)
C13 0.055(9) 0.082(10) 0.037(9) 0.000(7) -0.005(7) -0.043(7)
C14 0.060(11) 0.23(2) 0.117(16) 0.069(15) 0.006(11) -0.089(13)
C15 0.17(2) 0.045(10) 0.28(3) -0.011(15) 0.055(19) -0.047(12)
C16 0.24(3) 0.23(2) 0.055(13) 0.060(14) -0.079(15) -0.20(2)
C17 0.031(7) 0.094(11) 0.028(7) 0.000(7) 0.009(6) -0.023(6)
C18 0.19(2) 0.094(15) 0.31(3) -0.060(18) 0.21(2) -0.007(15)
C19 0.065(10) 0.172(18) 0.041(9) 0.032(10) 0.015(8) -0.036(10)
C20 0.041(9) 0.172(19) 0.112(15) 0.040(13) 0.003(9) -0.053(10)
C21 0.101(12) 0.060(9) 0.063(11) -0.007(8) -0.007(9) 0.052(9)
C22 0.30(3) 0.16(2) 0.17(2) 0.036(17) 0.14(2) 0.16(2)
C23 0.40(4) 0.028(9) 0.132(19) -0.040(11) 0.03(2) 0.000(15)
C24 0.30(3) 0.18(2) 0.18(3) 0.07(2) -0.08(2) 0.15(2)
Pt2 0.0285(3) 0.0316(3) 0.0267(4) 0.0057(3) -0.0025(3) -0.0020(2)
P3 0.0220(14) 0.0320(15) 0.0257(17) 0.0063(13) -0.0015(12) -0.0018(11)
C25 0.034(7) 0.084(10) 0.021(7) 0.011(6) 0.003(6) 0.022(6)
C26 0.036(7) 0.096(11) 0.050(10) 0.031(8) -0.005(7) 0.014(7)
C27 0.045(9) 0.21(2) 0.051(11) -0.007(11) 0.015(8) 0.058(11)
C28 0.084(11) 0.058(9) 0.083(12) -0.003(8) -0.012(9) 0.050(8)
C29 0.021(6) 0.075(9) 0.038(9) 0.000(6) 0.010(6) 0.009(5)
C30 0.045(9) 0.21(2) 0.032(10) 0.029(10) 0.018(7) 0.027(10)
C31 0.039(8) 0.108(13) 0.086(12) -0.004(10) 0.019(8) 0.024(8)
C32 0.077(11) 0.082(11) 0.099(13) 0.020(10) 0.007(9) -0.042(9)
C33 0.086(12) 0.030(7) 0.140(16) 0.017(9) -0.053(11) -0.024(7)
C34 0.147(16) 0.053(10) 0.19(2) 0.069(12) -0.067(15) -0.007(10)
C35 0.19(2) 0.052(10) 0.17(2) -0.048(12) -0.087(18) 0.008(11)
C36 0.118(16) 0.160(19) 0.145(19) 0.102(16) -0.034(14) -0.076(14)
S1 0.0298(15) 0.0320(14) 0.0365(18) -0.0043(13) 0.0028(14) 0.0011(11)
O1 0.049(5) 0.048(5) 0.045(5) 0.018(4) -0.011(4) 0.003(4)
O2 0.038(5) 0.041(5) 0.067(6) -0.013(4) 0.006(4) -0.009(4)
S2 0.0306(15) 0.0345(15) 0.0257(17) -0.0024(13) 0.0048(13) -0.0002(11)
O3 0.046(5) 0.038(4) 0.031(5) -0.012(4) -0.002(4) 0.007(3)
O4 0.074(6) 0.037(4) 0.051(6) 0.013(4) 0.006(5) 0.001(4)
N1 0.017(4) 0.044(5) 0.026(6) 0.001(4) -0.004(4) -0.004(4)
C37 0.057(9) 0.048(8) 0.063(11) -0.012(8) 0.024(9) 0.003(7)
F1 0.078(6) 0.062(5) 0.112(8) -0.031(5) 0.059(6) 0.000(4)
F2 0.077(5) 0.054(5) 0.103(7) 0.005(4) 0.051(5) -0.017(4)
F3 0.030(5) 0.108(7) 0.106(8) 0.041(6) 0.007(5) 0.016(4)
C38 0.037(7) 0.045(7) 0.053(9) -0.005(7) 0.006(7) -0.008(6)
F4 0.030(4) 0.054(4) 0.065(6) 0.001(4) 0.004(4) 0.016(3)
F5 0.047(5) 0.108(7) 0.057(5) -0.019(5) 0.032(4) -0.006(4)
F6 0.045(4) 0.061(5) 0.108(7) -0.012(5) 0.007(4) -0.023(4)
S3 0.060(3) 0.123(4) 0.055(3) -0.036(3) 0.028(2) -0.043(2)
O5 0.070(6) 0.093(7) 0.053(6) -0.022(6) -0.014(5) -0.002(5)
O6A 0.090(15) 0.085(13) 0.027(8) 0.013(10) 0.029(10) 0.010(12)
N2 0.037(12) 0.102(14) 0.015(11) 0.006(9) -0.016(10) 0.023(12)
C39 0.039(9) 0.117(14) 0.027(8) -0.006(9) 0.005(7) -0.007(9)
F7 0.187(14) 0.52(3) 0.126(13) -0.158(16) 0.085(11) -0.257(18)
F8 0.053(6) 0.169(11) 0.252(17) 0.150(12) 0.012(8) -0.001(6)
F9 0.040(6) 0.094(8) 0.46(3) 0.096(11) 0.004(9) 0.024(5)

loop_
_atom_type_symbol
_atom_type_description
_atom_type_scat_dispersion_real
_atom_type_scat_dispersion_imag
_atom_type_scat_source
C C 0.0033 0.0016 'International Tables Vol C Tables 4.2.6.8 and 6.1.1.4'
H H 0.0000 0.0000 'International Tables Vol C Tables 4.2.6.8 and 6.1.1.4'
N N 0.0061 0.0033 'International Tables Vol C Tables 4.2.6.8 and 6.1.1.4'
O O 0.0106 0.0060 'International Tables Vol C Tables 4.2.6.8 and 6.1.1.4'
F F 0.0171 0.0103 'International Tables Vol C Tables 4.2.6.8 and 6.1.1.4'
P P 0.1023 0.0942 'International Tables Vol C Tables 4.2.6.8 and 6.1.1.4'
S S 0.1246 0.1234 'International Tables Vol C Tables 4.2.6.8 and 6.1.1.4'
Pt Pt -1.7033 8.3905 'International Tables Vol C Tables 4.2.6.8 and 6.1.1.4'

loop_
_geom_angle_atom_site_label_1
_geom_angle_atom_site_label_2
_geom_angle_atom_site_label_3
_geom_angle
_geom_angle_site_symmetry_1
_geom_angle_site_symmetry_3
P1 Pt1 P2 179.32(9) . .
P1 Pt1 H1 90.3(4) . .
P2 Pt1 H1 90.1(4) . .
C5 P1 C1 109.9(5) . .
C5 P1 C9 111.7(5) . .
C1 P1 C9 108.6(5) . .
C5 P1 Pt1 108.9(4) . .
C1 P1 Pt1 105.8(4) . .
C9 P1 Pt1 111.7(4) . .
C21 P2 C17 111.9(7) . .
C21 P2 C13 108.8(7) . .
C17 P2 C13 111.4(6) . .
C21 P2 Pt1 107.6(5) . .
C17 P2 Pt1 109.4(4) . .
C13 P2 Pt1 107.5(4) . .
C2 C1 C4 110.2(9) . .
C2 C1 C3 109.2(10) . .
C4 C1 C3 103.1(9) . .
C2 C1 P1 115.7(8) . .
C4 C1 P1 110.5(7) . .
C3 C1 P1 107.4(7) . .
C1 C2 H2A 109.5 . .
C1 C2 H2B 109.5 . .
H2A C2 H2B 109.5 . .
C1 C2 H2C 109.5 . .
H2A C2 H2C 109.5 . .
H2B C2 H2C 109.5 . .
C1 C3 H3A 109.5 . .
C1 C3 H3B 109.5 . .
H3A C3 H3B 109.5 . .
C1 C3 H3C 109.5 . .
H3A C3 H3C 109.5 . .
H3B C3 H3C 109.5 . .
C1 C4 H4A 109.5 . .
C1 C4 H4B 109.5 . .
H4A C4 H4B 109.5 . .
C1 C4 H4C 109.5 . .
H4A C4 H4C 109.5 . .
H4B C4 H4C 109.5 . .
C8 C5 C6 104.6(10) . .
C8 C5 C7 111.1(10) . .
C6 C5 C7 108.3(10) . .
C8 C5 P1 108.1(8) . .
C6 C5 P1 109.8(8) . .
C7 C5 P1 114.5(7) . .
C5 C6 H6A 109.5 . .
C5 C6 H6B 109.5 . .
H6A C6 H6B 109.5 . .
C5 C6 H6C 109.5 . .
H6A C6 H6C 109.5 . .
H6B C6 H6C 109.5 . .
C5 C7 H7A 109.5 . .
C5 C7 H7B 109.5 . .
H7A C7 H7B 109.5 . .
C5 C7 H7C 109.5 . .
H7A C7 H7C 109.5 . .
H7B C7 H7C 109.5 . .
C5 C8 H8A 109.5 . .
C5 C8 H8B 109.5 . .
H8A C8 H8B 109.5 . .
C5 C8 H8C 109.5 . .
H8A C8 H8C 109.5 . .
H8B C8 H8C 109.5 . .
C12 C9 C11 106.6(9) . .
C12 C9 C10 110.9(10) . .
C11 C9 C10 106.1(9) . .
C12 C9 P1 110.0(7) . .
C11 C9 P1 109.3(8) . .
C10 C9 P1 113.6(7) . .
C9 C10 H10A 109.5 . .
C9 C10 H10B 109.5 . .
H10A C10 H10B 109.5 . .
C9 C10 H10C 109.5 . .
H10A C10 H10C 109.5 . .
H10B C10 H10C 109.5 . .
C9 C11 H11A 109.5 . .
C9 C11 H11B 109.5 . .
H11A C11 H11B 109.5 . .
C9 C11 H11C 109.5 . .
H11A C11 H11C 109.5 . .
H11B C11 H11C 109.5 . .
C9 C12 H12A 109.5 . .
C9 C12 H12B 109.5 . .
H12A C12 H12B 109.5 . .
C9 C12 H12C 109.5 . .
H12A C12 H12C 109.5 . .
H12B C12 H12C 109.5 . .
C16 C13 C14 107.8(13) . .
C16 C13 C15 112.4(15) . .
C14 C13 C15 104.3(13) . .
C16 C13 P2 113.3(9) . .
C14 C13 P2 109.4(10) . .
C15 C13 P2 109.2(10) . .
C13 C14 H14A 109.5 . .
C13 C14 H14B 109.5 . .
H14A C14 H14B 109.5 . .
C13 C14 H14C 109.5 . .
H14A C14 H14C 109.5 . .
H14B C14 H14C 109.5 . .
C13 C15 H15A 109.5 . .
C13 C15 H15B 109.5 . .
H15A C15 H15B 109.5 . .
C13 C15 H15C 109.5 . .
H15A C15 H15C 109.5 . .
H15B C15 H15C 109.5 . .
C13 C16 H16A 109.5 . .
C13 C16 H16B 109.5 . .
H16A C16 H16B 109.5 . .
C13 C16 H16C 109.5 . .
H16A C16 H16C 109.5 . .
H16B C16 H16C 109.5 . .
C20 C17 C18 108.0(14) . .
C20 C17 C19 105.9(11) . .
C18 C17 C19 110.4(13) . .
C20 C17 P2 112.7(9) . .
C18 C17 P2 108.5(9) . .
C19 C17 P2 111.3(8) . .
C17 C18 H18A 109.5 . .
C17 C18 H18B 109.5 . .
H18A C18 H18B 109.5 . .
C17 C18 H18C 109.5 . .
H18A C18 H18C 109.5 . .
H18B C18 H18C 109.5 . .
C17 C19 H19A 109.5 . .
C17 C19 H19B 109.5 . .
H19A C19 H19B 109.5 . .
C17 C19 H19C 109.5 . .
H19A C19 H19C 109.5 . .
H19B C19 H19C 109.5 . .
C17 C20 H20A 109.5 . .
C17 C20 H20B 109.5 . .
H20A C20 H20B 109.5 . .
C17 C20 H20C 109.5 . .
H20A C20 H20C 109.5 . .
H20B C20 H20C 109.5 . .
C24 C21 C23 104.9(14) . .
C24 C21 C22 108.8(15) . .
C23 C21 C22 109.1(16) . .
C24 C21 P2 114.9(10) . .
C23 C21 P2 109.6(12) . .
C22 C21 P2 109.4(11) . .
C21 C22 H22A 109.5 . .
C21 C22 H22B 109.5 . .
H22A C22 H22B 109.5 . .
C21 C22 H22C 109.5 . .
H22A C22 H22C 109.5 . .
H22B C22 H22C 109.5 . .
C21 C23 H23A 109.5 . .
C21 C23 H23B 109.5 . .
H23A C23 H23B 109.5 . .
C21 C23 H23C 109.5 . .
H23A C23 H23C 109.5 . .
H23B C23 H23C 109.5 . .
C21 C24 H24A 115(3) . .
C21 C24 H24B 115(3) . .
H24A C24 H24B 104(4) . .
C21 C24 H24C 115(3) . .
H24A C24 H24C 104(4) . .
H24B C24 H24C 104(4) . .
P3 Pt2 P3 180.0 3_676 .
P3 Pt2 H2 88(3) 3_676 .
P3 Pt2 H2 92(3) . .
C33 P3 C29 111.8(7) . .
C33 P3 C25 110.3(6) . .
C29 P3 C25 109.6(5) . .
C33 P3 Pt2 107.3(5) . .
C29 P3 Pt2 108.5(4) . .
C25 P3 Pt2 109.2(4) . .
C26 C25 C27 111.0(11) . .
C26 C25 C28 108.5(10) . .
C27 C25 C28 106.6(12) . .
C26 C25 P3 113.5(9) . .
C27 C25 P3 108.2(8) . .
C28 C25 P3 108.7(8) . .
C25 C26 H26A 109.5 . .
C25 C26 H26B 109.5 . .
H26A C26 H26B 109.5 . .
C25 C26 H26C 109.5 . .
H26A C26 H26C 109.5 . .
H26B C26 H26C 109.5 . .
C25 C27 H27A 109.5 . .
C25 C27 H27B 109.5 . .
H27A C27 H27B 109.5 . .
C25 C27 H27C 109.5 . .
H27A C27 H27C 109.5 . .
H27B C27 H27C 109.5 . .
C25 C28 H28A 109.5 . .
C25 C28 H28B 109.5 . .
H28A C28 H28B 109.5 . .
C25 C28 H28C 109.5 . .
H28A C28 H28C 109.5 . .
H28B C28 H28C 109.5 . .
C30 C29 C31 111.7(11) . .
C30 C29 C32 108.1(12) . .
C31 C29 C32 103.4(11) . .
C30 C29 P3 115.8(8) . .
C31 C29 P3 108.6(9) . .
C32 C29 P3 108.4(8) . .
C29 C30 H30A 109.5 . .
C29 C30 H30B 109.5 . .
H30A C30 H30B 109.5 . .
C29 C30 H30C 109.5 . .
H30A C30 H30C 109.5 . .
H30B C30 H30C 109.5 . .
C29 C31 H31A 109.5 . .
C29 C31 H31B 109.5 . .
H31A C31 H31B 109.5 . .
C29 C31 H31C 109.5 . .
H31A C31 H31C 109.5 . .
H31B C31 H31C 109.5 . .
C29 C32 H32A 109.5 . .
C29 C32 H32B 109.5 . .
H32A C32 H32B 109.5 . .
C29 C32 H32C 109.5 . .
H32A C32 H32C 109.5 . .
H32B C32 H32C 109.5 . .
C36 C33 C34 108.0(14) . .
C36 C33 C35 107.6(12) . .
C34 C33 C35 106.8(15) . .
C36 C33 P3 112.3(13) . .
C34 C33 P3 110.1(9) . .
C35 C33 P3 111.8(11) . .
C33 C34 H34A 109.5 . .
C33 C34 H34B 109.5 . .
H34A C34 H34B 109.5 . .
C33 C34 H34C 109.5 . .
H34A C34 H34C 109.5 . .
H34B C34 H34C 109.5 . .
C33 C35 H35A 109.5 . .
C33 C35 H35B 109.5 . .
H35A C35 H35B 109.5 . .
C33 C35 H35C 109.5 . .
H35A C35 H35C 109.5 . .
H35B C35 H35C 109.5 . .
C33 C36 H36A 109.5 . .
C33 C36 H36B 109.5 . .
H36A C36 H36B 109.5 . .
C33 C36 H36C 109.5 . .
H36A C36 H36C 109.5 . .
H36B C36 H36C 109.5 . .
O2 S1 O1 119.0(5) . .
O2 S1 N1 108.5(5) . .
O1 S1 N1 116.0(5) . .
O2 S1 C37 102.5(6) . .
O1 S1 C37 105.7(6) . .
N1 S1 C37 103.0(5) . .
O4 S2 O3 118.6(5) . .
O4 S2 N1 108.6(5) . .
O3 S2 N1 116.8(5) . .
O4 S2 C38 102.5(5) . .
O3 S2 C38 105.0(5) . .
N1 S2 C38 102.8(5) . .
S2 N1 S1 126.5(6) . .
F3 C37 F2 111.7(13) . .
F3 C37 F1 108.7(12) . .
F2 C37 F1 107.8(11) . .
F3 C37 S1 110.5(9) . .
F2 C37 S1 109.1(9) . .
F1 C37 S1 109.0(10) . .
F6 C38 F5 109.2(10) . .
F6 C38 F4 105.5(11) . .
F5 C38 F4 106.4(10) . .
F6 C38 S2 111.0(8) . .
F5 C38 S2 113.8(9) . .
F4 C38 S2 110.4(8) . .
O6A S3 O5 138.6(10) . .
O6A S3 N2 44.8(9) . .
O5 S3 N2 134.5(8) . .
O6A S3 O6B 61.8(9) . .
O5 S3 O6B 103.8(7) . .
N2 S3 O6B 106.1(8) . .
O6A S3 N2 101.0(11) . 3_566
O5 S3 N2 83.2(7) . 3_566
N2 S3 N2 58.8(10) . 3_566
O6B S3 N2 160.7(9) . 3_566
O6A S3 C39 113.8(10) . .
O5 S3 C39 106.3(6) . .
N2 S3 C39 102.6(10) . .
O6B S3 C39 98.0(9) . .
N2 S3 C39 97.1(10) 3_566 .
S3 N2 N2 69.2(10) . 3_566
S3 N2 S3 121.2(10) . 3_566
N2 N2 S3 52.1(9) 3_566 3_566
F8 C39 F9 107.0(14) . .
F8 C39 F7 102.9(18) . .
F9 C39 F7 101.6(17) . .
F8 C39 S3 117.8(12) . .
F9 C39 S3 112.3(14) . .
F7 C39 S3 113.6(10) . .

loop_
_geom_bond_atom_site_label_1
_geom_bond_atom_site_label_2
_geom_bond_distance
_geom_bond_site_symmetry_2
Pt1 P1 2.318(3) .
Pt1 P2 2.319(3) .
Pt1 H1 1.75(9) .
P1 C5 1.882(10) .
P1 C1 1.897(10) .
P1 C9 1.898(11) .
P2 C21 1.866(12) .
P2 C17 1.889(10) .
P2 C13 1.892(12) .
C1 C2 1.495(15) .
C1 C4 1.546(14) .
C1 C3 1.573(16) .
C2 H2A 0.9600 .
C2 H2B 0.9600 .
C2 H2C 0.9600 .
C3 H3A 0.9600 .
C3 H3B 0.9600 .
C3 H3C 0.9600 .
C4 H4A 0.9600 .
C4 H4B 0.9600 .
C4 H4C 0.9600 .
C5 C8 1.532(16) .
C5 C6 1.534(15) .
C5 C7 1.544(15) .
C6 H6A 0.9600 .
C6 H6B 0.9600 .
C6 H6C 0.9600 .
C7 H7A 0.9600 .
C7 H7B 0.9600 .
C7 H7C 0.9600 .
C8 H8A 0.9600 .
C8 H8B 0.9600 .
C8 H8C 0.9600 .
C9 C12 1.517(13) .
C9 C11 1.525(15) .
C9 C10 1.540(16) .
C10 H10A 0.9600 .
C10 H10B 0.9600 .
C10 H10C 0.9600 .
C11 H11A 0.9600 .
C11 H11B 0.9600 .
C11 H11C 0.9600 .
C12 H12A 0.9600 .
C12 H12B 0.9600 .
C12 H12C 0.9600 .
C13 C16 1.49(2) .
C13 C14 1.504(18) .
C13 C15 1.53(2) .
C14 H14A 0.9600 .
C14 H14B 0.9600 .
C14 H14C 0.9600 .
C15 H15A 0.9600 .
C15 H15B 0.9600 .
C15 H15C 0.9600 .
C16 H16A 0.9600 .
C16 H16B 0.9600 .
C16 H16C 0.9600 .
C17 C20 1.455(16) .
C17 C18 1.51(2) .
C17 C19 1.578(17) .
C18 H18A 0.9600 .
C18 H18B 0.9600 .
C18 H18C 0.9600 .
C19 H19A 0.9600 .
C19 H19B 0.9600 .
C19 H19C 0.9600 .
C20 H20A 0.9600 .
C20 H20B 0.9600 .
C20 H20C 0.9600 .
C21 C24 1.49(2) .
C21 C23 1.51(2) .
C21 C22 1.52(2) .
C22 H22A 0.9600 .
C22 H22B 0.9600 .
C22 H22C 0.9600 .
C23 H23A 0.9600 .
C23 H23B 0.9600 .
C23 H23C 0.9600 .
C24 H24A 0.9590(11) .
C24 H24B 0.9590(12) .
C24 H24C 0.9590(12) .
Pt2 P3 2.317(3) 3_676
Pt2 P3 2.317(3) .
Pt2 H2 1.69(10) .
P3 C33 1.871(12) .
P3 C29 1.903(11) .
P3 C25 1.913(11) .
C25 C26 1.524(17) .
C25 C27 1.536(15) .
C25 C28 1.543(17) .
C26 H26A 0.9600 .
C26 H26B 0.9600 .
C26 H26C 0.9600 .
C27 H27A 0.9600 .
C27 H27B 0.9600 .
C27 H27C 0.9600 .
C28 H28A 0.9600 .
C28 H28B 0.9600 .
C28 H28C 0.9600 .
C29 C30 1.493(16) .
C29 C31 1.550(16) .
C29 C32 1.578(17) .
C30 H30A 0.9600 .
C30 H30B 0.9600 .
C30 H30C 0.9600 .
C31 H31A 0.9600 .
C31 H31B 0.9600 .
C31 H31C 0.9600 .
C32 H32A 0.9600 .
C32 H32B 0.9600 .
C32 H32C 0.9600 .
C33 C36 1.51(2) .
C33 C34 1.532(18) .
C33 C35 1.61(2) .
C34 H34A 0.9600 .
C34 H34B 0.9600 .
C34 H34C 0.9600 .
C35 H35A 0.9600 .
C35 H35B 0.9600 .
C35 H35C 0.9600 .
C36 H36A 0.9600 .
C36 H36B 0.9600 .
C36 H36C 0.9600 .
S1 O2 1.422(7) .
S1 O1 1.425(8) .
S1 N1 1.586(7) .
S1 C37 1.856(13) .
S2 O4 1.420(8) .
S2 O3 1.423(7) .
S2 N1 1.558(7) .
S2 C38 1.815(12) .
C37 F3 1.275(16) .
C37 F2 1.304(14) .
C37 F1 1.317(15) .
C38 F6 1.309(12) .
C38 F5 1.309(13) .
C38 F4 1.359(13) .
S3 O6A 1.294(11) .
S3 O5 1.335(8) .
S3 N2 1.508(15) .
S3 O6B 1.607(12) .
S3 N2 1.787(17) 3_566
S3 C39 1.791(14) .
N2 N2 1.63(3) 3_566
C39 F8 1.182(17) .
C39 F9 1.199(17) .
C39 F7 1.261(17) .
